data_4124929
loop_
_publ_author_name
'Xie, Da'
'King, Tyler L.'
'Banerjee, Arnab'
'Kohli, Vikraant'
'Que, Emily L.'

_publ_section_title
;
 Exploiting Copper Redox for (19)F Magnetic Resonance-Based Detection of
 Cellular Hypoxia.
;
_journal_issue 9
_journal_name_full 'Journal of the American Chemical Society'
_journal_page_first 2937
_journal_page_last 2940
_journal_paper_doi 10.1021/jacs.5b13215
_journal_volume 138
_journal_year 2016
_chemical_formula_moiety 'C9 H13 Cu F3 N6 S2'
_chemical_formula_sum 'C9 H13 Cu F3 N6 S2'
_chemical_formula_weight 389.91
_chemical_name_systematic
;
 ?
;
_space_group_crystal_system monoclinic
_space_group_IT_number 14
_space_group_name_Hall '-P 2yn'
_space_group_name_H-M_alt 'P 1 21/n 1'
_symmetry_space_group_name_Hall '-P 2yn'
_symmetry_space_group_name_H-M 'P 1 21/n 1'
_atom_sites_solution_hydrogens mixed
_audit_creation_method SHELXL-2013
_cell_angle_alpha 90
_cell_angle_beta 98.606(6)
_cell_angle_gamma 90
_cell_formula_units_Z 4
_cell_length_a 18.3804(12)
_cell_length_b 4.2514(3)
_cell_length_c 19.3037(10)
_cell_measurement_reflns_used 2242
_cell_measurement_temperature 100(2)
_cell_measurement_theta_max 74.0
_cell_measurement_theta_min 3.06
_cell_volume 1491.45(16)
_computing_cell_refinement 'CrysAlisPro V 1.171.37.31, Agilent Technologies'
_computing_data_collection 'CrysAlisPro V 1.171.37.31, Agilent Technologies'
_computing_data_reduction 'CrysAlisPro V 1.171.37.31, Agilent Technologies'
_computing_molecular_graphics 'XP SHELXTL/PC, Siemens Analytical'
_computing_publication_material 'XL SHELXTL/PC, Siemens Analytical'
_computing_structure_refinement 'Shelxl-2013, Sheldrick, G. M.'
_computing_structure_solution
;

SUPERFLIP.  Palatinus, L. and Chapuis, G., J. Appl. Cryst. 40, 786-790.
;
_diffrn_ambient_temperature 100(2)
_diffrn_measured_fraction_theta_full 0.991
_diffrn_measured_fraction_theta_max 0.970
_diffrn_measurement_device_type 'Agilent SuperNova with AtlasS2 CCD'
_diffrn_measurement_method \w-scans
_diffrn_radiation_type CuK\a
_diffrn_radiation_wavelength 1.54184
_diffrn_reflns_av_R_equivalents 0.0388
_diffrn_reflns_av_unetI/netI 0.0452
_diffrn_reflns_Laue_measured_fraction_full 0.991
_diffrn_reflns_Laue_measured_fraction_max 0.970
_diffrn_reflns_limit_h_max 22
_diffrn_reflns_limit_h_min -22
_diffrn_reflns_limit_k_max 4
_diffrn_reflns_limit_k_min -5
_diffrn_reflns_limit_l_max 23
_diffrn_reflns_limit_l_min -21
_diffrn_reflns_number 7501
_diffrn_reflns_point_group_measured_fraction_full 0.991
_diffrn_reflns_point_group_measured_fraction_max 0.970
_diffrn_reflns_theta_full 67.684
_diffrn_reflns_theta_max 76.063
_diffrn_reflns_theta_min 3.097
_diffrn_source 'sealed microfocus tube'
_exptl_absorpt_coefficient_mu 5.031
_exptl_absorpt_correction_T_max 0.919
_exptl_absorpt_correction_T_min 0.590
_exptl_absorpt_correction_type gaussian
_exptl_absorpt_process_details
;
CrysAlisPro, Agilent Technologies,
Version 1.171.37.35h (release 09-02-2015 CrysAlis171 .NET)
(compiled Feb  9 2015,16:26:32)
Numerical absorption correction based on gaussian integration over
a multifaceted crystal model
;
_exptl_crystal_colour red
_exptl_crystal_density_diffrn 1.736
_exptl_crystal_description needles
_exptl_crystal_F_000 788
_exptl_crystal_size_max 0.230
_exptl_crystal_size_mid 0.030
_exptl_crystal_size_min 0.020
_refine_diff_density_max 0.496
_refine_diff_density_min -0.603
_refine_diff_density_rms 0.099
_refine_ls_extinction_method none
_refine_ls_goodness_of_fit_ref 1.018
_refine_ls_hydrogen_treatment mixed
_refine_ls_matrix_type full
_refine_ls_number_parameters 201
_refine_ls_number_reflns 3031
_refine_ls_number_restraints 0
_refine_ls_restrained_S_all 1.018
_refine_ls_R_factor_all 0.0568
_refine_ls_R_factor_gt 0.0463
_refine_ls_shift/su_max 0.013
_refine_ls_shift/su_mean 0.001
_refine_ls_structure_factor_coef Fsqd
_refine_ls_weighting_details 'w=1/[\s^2^(Fo^2^)+(0.0684P)^2^+1.7922P] where P=(Fo^2^+2Fc^2^)/3'
_refine_ls_weighting_scheme calc
_refine_ls_wR_factor_gt 0.1186
_refine_ls_wR_factor_ref 0.1262
_reflns_Friedel_coverage 0.000
_reflns_number_gt 2564
_reflns_number_total 3031
_reflns_threshold_expression 'I > 2\s(I)'
_cod_data_source_file ja5b13215_si_001.cif
_cod_data_source_block shelx
_cod_depositor_comments 'Adding full bibliography for 4124928--4124929.cif.'
_cod_database_code 4124929
_shelx_space_group_comment
;
The symmetry employed for this shelxl refinement is uniquely defined
by the following loop, which should always be used as a source of
symmetry information in preference to the above space-group names.
They are only intended as comments.
;
_shelx_estimated_absorpt_t_min 0.391
_shelx_estimated_absorpt_t_max 0.906
_shelxl_version_number 2013-4

loop_
_space_group_symop_operation_xyz
'x, y, z'
'-x+1/2, y+1/2, -z+1/2'
'-x, -y, -z'
'x-1/2, -y-1/2, z-1/2'

loop_
_atom_site_label
_atom_site_type_symbol
_atom_site_fract_x
_atom_site_fract_y
_atom_site_fract_z
_atom_site_U_iso_or_equiv
_atom_site_adp_type
_atom_site_occupancy
_atom_site_site_symmetry_order
_atom_site_calc_flag
_atom_site_refinement_flags_posn
_atom_site_refinement_flags_adp
C1 C 0.7091(3) 0.1394(14) 0.0898(2) 0.0514(13) Uani 1 1 d . .
H1A H 0.6705 0.0268 0.0589 0.077 Uiso 1 1 calc R U
H1B H 0.7574 0.0614 0.0822 0.077 Uiso 1 1 calc R U
H1C H 0.7056 0.3649 0.0793 0.077 Uiso 1 1 calc R U
C2 C 0.6466(2) 0.2267(9) 0.19168(19) 0.0266(7) Uani 1 1 d . .
C3 C 0.4971(2) 0.7204(9) 0.15772(19) 0.0263(7) Uani 1 1 d . .
C4 C 0.45126(19) 0.8592(8) 0.20646(18) 0.0229(7) Uani 1 1 d . .
C5 C 0.46288(19) 0.7894(8) 0.38465(18) 0.0214(6) Uani 1 1 d . .
C6 C 0.3660(2) 1.0825(9) 0.4323(2) 0.0270(7) Uani 1 1 d . .
H6A H 0.3669 1.2184 0.3907 0.032 Uiso 1 1 calc R U
H6B H 0.3698 1.2200 0.4740 0.032 Uiso 1 1 calc R U
C7 C 0.2947(2) 0.9087(10) 0.4245(2) 0.0329(8) Uani 1 1 d . .
C8 C 0.4834(2) 0.7848(10) 0.0811(2) 0.0351(9) Uani 1 1 d . .
H8A H 0.5176 0.6613 0.0578 0.053 Uiso 1 1 calc R U
H8B H 0.4907 1.0092 0.0729 0.053 Uiso 1 1 calc R U
H8C H 0.4327 0.7263 0.0623 0.053 Uiso 1 1 calc R U
C9 C 0.3846(2) 1.0547(9) 0.18280(19) 0.0287(8) Uani 1 1 d . .
H9A H 0.3407 0.9210 0.1777 0.043 Uiso 1 1 calc R U
H9B H 0.3891 1.1523 0.1376 0.043 Uiso 1 1 calc R U
H9C H 0.3803 1.2191 0.2176 0.043 Uiso 1 1 calc R U
Cu1 Cu 0.55986(3) 0.51993(12) 0.29100(2) 0.02130(16) Uani 1 1 d . .
F1 F 0.29008(15) 0.7217(6) 0.48011(15) 0.0460(7) Uani 1 1 d . .
F2 F 0.28343(13) 0.7246(6) 0.36773(14) 0.0400(6) Uani 1 1 d . .
F3 F 0.23660(13) 1.1067(6) 0.42064(16) 0.0457(6) Uani 1 1 d . .
N1 N 0.6997(2) 0.0873(9) 0.16249(18) 0.0337(7) Uani 1 1 d . .
N2 N 0.59810(18) 0.4024(8) 0.15064(16) 0.0284(7) Uani 1 1 d . .
N3 N 0.55036(17) 0.5439(7) 0.18795(15) 0.0233(6) Uani 1 1 d . .
N4 N 0.47214(16) 0.7854(7) 0.27173(15) 0.0217(6) Uani 1 1 d . .
N5 N 0.43256(15) 0.8854(7) 0.32197(15) 0.0212(6) Uani 1 1 d . .
N6 N 0.42856(17) 0.8727(8) 0.43942(16) 0.0241(6) Uani 1 1 d . .
S1 S 0.64822(5) 0.1601(2) 0.28220(4) 0.0243(2) Uani 1 1 d . .
S2 S 0.54308(5) 0.5623(2) 0.40398(4) 0.0222(2) Uani 1 1 d . .
H6N H 0.442(3) 0.811(11) 0.476(3) 0.030(12) Uiso 1 1 d . .
H1N H 0.729(3) -0.040(11) 0.188(2) 0.029(12) Uiso 1 1 d . .

loop_
_atom_site_aniso_label
_atom_site_aniso_U_11
_atom_site_aniso_U_22
_atom_site_aniso_U_33
_atom_site_aniso_U_23
_atom_site_aniso_U_13
_atom_site_aniso_U_12
C1 0.052(3) 0.071(3) 0.035(2) -0.001(2) 0.022(2) 0.024(3)
C2 0.0249(17) 0.0298(18) 0.0263(17) -0.0034(14) 0.0082(14) -0.0005(14)
C3 0.0272(18) 0.0278(17) 0.0249(17) -0.0009(14) 0.0068(13) -0.0010(14)
C4 0.0221(16) 0.0250(16) 0.0216(16) 0.0003(13) 0.0037(13) -0.0002(13)
C5 0.0209(15) 0.0207(15) 0.0237(16) 0.0007(13) 0.0065(12) -0.0020(13)
C6 0.0213(17) 0.0332(19) 0.0280(18) 0.0001(14) 0.0082(14) 0.0018(14)
C7 0.030(2) 0.033(2) 0.039(2) 0.0053(16) 0.0144(16) 0.0049(16)
C8 0.040(2) 0.043(2) 0.0222(18) 0.0016(16) 0.0050(15) 0.0088(18)
C9 0.0274(18) 0.0326(19) 0.0254(18) 0.0027(14) 0.0024(14) 0.0049(15)
Cu1 0.0194(3) 0.0266(3) 0.0191(3) 0.00051(19) 0.00646(18) 0.00227(19)
F1 0.0462(15) 0.0409(14) 0.0573(16) 0.0159(12) 0.0284(13) 0.0038(12)
F2 0.0322(12) 0.0397(13) 0.0481(14) -0.0036(11) 0.0057(10) -0.0100(10)
F3 0.0270(12) 0.0406(14) 0.0714(18) 0.0098(13) 0.0139(12) 0.0073(10)
N1 0.0345(18) 0.0378(18) 0.0307(17) -0.0011(14) 0.0115(14) 0.0102(15)
N2 0.0289(16) 0.0354(17) 0.0230(15) -0.0035(12) 0.0106(12) 0.0054(13)
N3 0.0271(15) 0.0237(14) 0.0204(13) -0.0010(11) 0.0075(11) 0.0005(12)
N4 0.0205(13) 0.0232(14) 0.0228(14) -0.0008(11) 0.0082(11) 0.0004(11)
N5 0.0190(13) 0.0245(13) 0.0212(14) 0.0000(11) 0.0064(11) 0.0012(11)
N6 0.0231(14) 0.0294(15) 0.0214(15) 0.0024(12) 0.0084(11) 0.0014(12)
S1 0.0218(4) 0.0277(4) 0.0247(4) 0.0001(3) 0.0074(3) 0.0023(3)
S2 0.0206(4) 0.0280(4) 0.0194(4) 0.0035(3) 0.0073(3) 0.0031(3)

loop_
_atom_type_symbol
_atom_type_description
_atom_type_scat_dispersion_real
_atom_type_scat_dispersion_imag
_atom_type_scat_source
C C 0.0181 0.0091 'International Tables Vol C Tables 4.2.6.8 and 6.1.1.4'
H H 0.0000 0.0000 'International Tables Vol C Tables 4.2.6.8 and 6.1.1.4'
Cu Cu -1.9646 0.5888 'International Tables Vol C Tables 4.2.6.8 and 6.1.1.4'
F F 0.0727 0.0534 'International Tables Vol C Tables 4.2.6.8 and 6.1.1.4'
N N 0.0311 0.0180 'International Tables Vol C Tables 4.2.6.8 and 6.1.1.4'
S S 0.3331 0.5567 'International Tables Vol C Tables 4.2.6.8 and 6.1.1.4'

loop_
_geom_angle_atom_site_label_1
_geom_angle_atom_site_label_2
_geom_angle_atom_site_label_3
_geom_angle
N1 C1 H1A 109.5
N1 C1 H1B 109.5
H1A C1 H1B 109.5
N1 C1 H1C 109.5
H1A C1 H1C 109.5
H1B C1 H1C 109.5
N2 C2 N1 117.7(3)
N2 C2 S1 126.1(3)
N1 C2 S1 116.2(3)
N3 C3 C4 114.1(3)
N3 C3 C8 123.9(3)
C4 C3 C8 122.1(3)
N4 C4 C3 114.0(3)
N4 C4 C9 122.7(3)
C3 C4 C9 123.2(3)
N5 C5 N6 116.9(3)
N5 C5 S2 126.3(3)
N6 C5 S2 116.8(3)
N6 C6 C7 112.2(3)
N6 C6 H6A 109.2
C7 C6 H6A 109.2
N6 C6 H6B 109.2
C7 C6 H6B 109.2
H6A C6 H6B 107.9
F2 C7 F1 106.7(3)
F2 C7 F3 107.2(3)
F1 C7 F3 105.5(3)
F2 C7 C6 113.5(3)
F1 C7 C6 111.7(4)
F3 C7 C6 111.8(3)
C3 C8 H8A 109.5
C3 C8 H8B 109.5
H8A C8 H8B 109.5
C3 C8 H8C 109.5
H8A C8 H8C 109.5
H8B C8 H8C 109.5
C4 C9 H9A 109.5
C4 C9 H9B 109.5
H9A C9 H9B 109.5
C4 C9 H9C 109.5
H9A C9 H9C 109.5
H9B C9 H9C 109.5
N4 Cu1 N3 80.36(12)
N4 Cu1 S2 84.82(9)
N3 Cu1 S2 165.13(9)
N4 Cu1 S1 163.42(9)
N3 Cu1 S1 85.14(9)
S2 Cu1 S1 109.34(4)
C2 N1 C1 122.6(4)
C2 N1 H1N 118(3)
C1 N1 H1N 119(3)
C2 N2 N3 111.2(3)
C3 N3 N2 121.4(3)
C3 N3 Cu1 115.4(2)
N2 N3 Cu1 123.1(2)
C4 N4 N5 120.2(3)
C4 N4 Cu1 116.0(2)
N5 N4 Cu1 123.8(2)
C5 N5 N4 111.0(3)
C5 N6 C6 122.8(3)
C5 N6 H6N 121(3)
C6 N6 H6N 116(3)
C2 S1 Cu1 93.45(13)
C5 S2 Cu1 94.04(12)

loop_
_geom_bond_atom_site_label_1
_geom_bond_atom_site_label_2
_geom_bond_distance
C1 N1 1.456(5)
C1 H1A 0.9800
C1 H1B 0.9800
C1 H1C 0.9800
C2 N2 1.330(5)
C2 N1 1.335(5)
C2 S1 1.766(4)
C3 N3 1.300(5)
C3 C4 1.477(5)
C3 C8 1.487(5)
C4 N4 1.299(5)
C4 C9 1.494(5)
C5 N5 1.319(4)
C5 N6 1.357(4)
C5 S2 1.755(4)
C6 N6 1.446(5)
C6 C7 1.492(5)
C6 H6A 0.9900
C6 H6B 0.9900
C7 F2 1.337(5)
C7 F1 1.349(5)
C7 F3 1.353(5)
C8 H8A 0.9800
C8 H8B 0.9800
C8 H8C 0.9800
C9 H9A 0.9800
C9 H9B 0.9800
C9 H9C 0.9800
Cu1 N4 1.958(3)
Cu1 N3 1.973(3)
Cu1 S2 2.2550(9)
Cu1 S1 2.2559(10)
N1 H1N 0.86(5)
N2 N3 1.356(4)
N4 N5 1.364(4)
N6 H6N 0.77(5)

loop_
_geom_hbond_atom_site_label_D
_geom_hbond_atom_site_label_H
_geom_hbond_atom_site_label_A
_geom_hbond_distance_DH
_geom_hbond_distance_HA
_geom_hbond_distance_DA
_geom_hbond_angle_DHA
_geom_hbond_site_symmetry_A
N6 H6N S2 0.77(5) 2.78(5) 3.515(3) 161(4) 3_666
N1 H1N S1 0.86(5) 2.58(5) 3.371(4) 153(4) 2_645

loop_
_geom_torsion_atom_site_label_1
_geom_torsion_atom_site_label_2
_geom_torsion_atom_site_label_3
_geom_torsion_atom_site_label_4
_geom_torsion
N3 C3 C4 N4 0.8(5)
C8 C3 C4 N4 -178.2(3)
N3 C3 C4 C9 -176.4(3)
C8 C3 C4 C9 4.6(6)
N6 C6 C7 F2 -61.1(4)
N6 C6 C7 F1 59.5(4)
N6 C6 C7 F3 177.5(3)
N2 C2 N1 C1 4.6(6)
S1 C2 N1 C1 -175.1(4)
N1 C2 N2 N3 -176.3(3)
S1 C2 N2 N3 3.3(5)
C4 C3 N3 N2 -179.1(3)
C8 C3 N3 N2 -0.1(6)
C4 C3 N3 Cu1 -2.7(4)
C8 C3 N3 Cu1 176.3(3)
C2 N2 N3 C3 -178.2(3)
C2 N2 N3 Cu1 5.7(4)
C3 C4 N4 N5 -176.9(3)
C9 C4 N4 N5 0.4(5)
C3 C4 N4 Cu1 1.5(4)
C9 C4 N4 Cu1 178.8(3)
N6 C5 N5 N4 -179.8(3)
S2 C5 N5 N4 -0.2(4)
C4 N4 N5 C5 -179.4(3)
Cu1 N4 N5 C5 2.4(4)
N5 C5 N6 C6 -6.1(5)
S2 C5 N6 C6 174.3(3)
C7 C6 N6 C5 96.7(4)
N2 C2 S1 Cu1 -8.4(4)
N1 C2 S1 Cu1 171.2(3)
N5 C5 S2 Cu1 -1.4(3)
N6 C5 S2 Cu1 178.1(3)
